data_7118925
loop_
_publ_author_name
'Wang, Huan'
'Zhang, Zhiyun'
'Zhou, Haitao'
'Wang, Tonghai'
'Su, Jianhua'
'Tong, Xiaofeng'
'Tian, He'

_publ_section_title
;
 Cu-catalyzed C-H amination/Ullmann N-arylation domino reaction: a
 straightforward synthesis of
 9,14-diaryl-9,14-dihydrodibenzo[a,c]phenazine.
;
_journal_issue 31
_journal_name_full 'Chemical communications (Cambridge, England)'
_journal_page_first 5459
_journal_page_last 5462
_journal_paper_doi 10.1039/c6cc01569g
_journal_volume 52
_journal_year 2016
_chemical_formula_sum 'C33 H24 N2'
_chemical_formula_weight 448.54
_chemical_name_systematic
; 
 ? 
;
_space_group_crystal_system monoclinic
_space_group_IT_number 14
_space_group_name_Hall '-P 2yn'
_space_group_name_H-M_alt 'P 1 21/n 1'
_symmetry_space_group_name_Hall '-P 2yn'
_symmetry_space_group_name_H-M 'P 1 21/n 1'
_atom_sites_solution_hydrogens geom
_audit_creation_method SHELXL-2013
_audit_update_record
;
2015-09-07 deposited with the CCDC.
2016-03-16 downloaded from the CCDC.
;
_cell_angle_alpha 90
_cell_angle_beta 98.766(4)
_cell_angle_gamma 90
_cell_formula_units_Z 4
_cell_length_a 13.670(2)
_cell_length_b 10.7087(18)
_cell_length_c 16.477(3)
_cell_measurement_reflns_used 1613
_cell_measurement_temperature 293(2)
_cell_measurement_theta_max 43.547
_cell_measurement_theta_min 4.552
_cell_volume 2383.9(7)
_computing_cell_refinement 'Bruker SMART'
_computing_data_collection 'Bruker SMART'
_computing_data_reduction 'Bruker SHELXTL'
_computing_molecular_graphics 'Bruker SHELXTL'
_computing_publication_material 'Bruker SHELXTL'
_computing_structure_refinement 'SHELXL-2013 (Sheldrick, 2013)'
_computing_structure_solution 'Bruker SHELXTL'
_diffrn_ambient_temperature 293(2)
_diffrn_measured_fraction_theta_full 1.000
_diffrn_measured_fraction_theta_max 1.000
_diffrn_measurement_device_type 'CCD area detector'
_diffrn_measurement_method 'phi and omega scans'
_diffrn_radiation_type MoK\a
_diffrn_radiation_wavelength 0.71073
_diffrn_reflns_av_R_equivalents 0.0480
_diffrn_reflns_av_unetI/netI 0.0524
_diffrn_reflns_Laue_measured_fraction_full 1.000
_diffrn_reflns_Laue_measured_fraction_max 1.000
_diffrn_reflns_limit_h_max 16
_diffrn_reflns_limit_h_min -15
_diffrn_reflns_limit_k_max 12
_diffrn_reflns_limit_k_min -11
_diffrn_reflns_limit_l_max 19
_diffrn_reflns_limit_l_min -19
_diffrn_reflns_number 13421
_diffrn_reflns_point_group_measured_fraction_full 1.000
_diffrn_reflns_point_group_measured_fraction_max 1.000
_diffrn_reflns_theta_full 25.242
_diffrn_reflns_theta_max 25.500
_diffrn_reflns_theta_min 1.806
_exptl_absorpt_coefficient_mu 0.073
_exptl_absorpt_correction_T_max 0.7456
_exptl_absorpt_correction_T_min 0.6237
_exptl_absorpt_correction_type multi-scan
_exptl_absorpt_process_details sadabs
_exptl_crystal_colour colorless
_exptl_crystal_density_diffrn 1.250
_exptl_crystal_description prismatic
_exptl_crystal_F_000 944
_exptl_crystal_size_max 0.220
_exptl_crystal_size_mid 0.170
_exptl_crystal_size_min 0.130
_refine_diff_density_max 0.264
_refine_diff_density_min -0.160
_refine_diff_density_rms 0.036
_refine_ls_extinction_method none
_refine_ls_goodness_of_fit_ref 1.095
_refine_ls_hydrogen_treatment constr
_refine_ls_matrix_type full
_refine_ls_number_parameters 317
_refine_ls_number_reflns 4424
_refine_ls_number_restraints 0
_refine_ls_restrained_S_all 1.095
_refine_ls_R_factor_all 0.1028
_refine_ls_R_factor_gt 0.0653
_refine_ls_shift/su_max 0.007
_refine_ls_shift/su_mean 0.000
_refine_ls_structure_factor_coef Fsqd
_refine_ls_weighting_details 'w=1/[\s^2^(Fo^2^)+(0.0551P)^2^+0.5024P] where P=(Fo^2^+2Fc^2^)/3'
_refine_ls_weighting_scheme calc
_refine_ls_wR_factor_gt 0.1363
_refine_ls_wR_factor_ref 0.1521
_reflns_Friedel_coverage 0.000
_reflns_number_gt 2949
_reflns_number_total 4424
_reflns_threshold_expression 'I > 2\s(I)'
_cod_data_source_file c6cc01569g2.cif
_cod_data_source_block cd15118
_cod_depositor_comments 'Adding full bibliography for 7118922--7118925.cif.'
_cod_original_cell_volume 2384.0(7)
_cod_database_code 7118925
_shelx_space_group_comment
; 
The symmetry employed for this shelxl refinement is uniquely defined 
by the following loop, which should always be used as a source of 
symmetry information in preference to the above space-group names. 
They are only intended as comments. 
;
_shelx_estimated_absorpt_t_min 0.984
_shelx_estimated_absorpt_t_max 0.991
_shelxl_version_number 2013-4

loop_
_space_group_symop_operation_xyz
'x, y, z'
'-x+1/2, y+1/2, -z+1/2'
'-x, -y, -z'
'x-1/2, -y-1/2, z-1/2'

loop_
_atom_site_label
_atom_site_type_symbol
_atom_site_fract_x
_atom_site_fract_y
_atom_site_fract_z
_atom_site_U_iso_or_equiv
_atom_site_adp_type
_atom_site_occupancy
_atom_site_site_symmetry_order
_atom_site_calc_flag
_atom_site_refinement_flags_posn
_atom_site_refinement_flags_adp
N1 N 1.04754(14) 0.13179(18) 0.22783(12) 0.0441(5) Uani 1 1 d . .
N2 N 1.03107(14) -0.10046(18) 0.29292(11) 0.0452(5) Uani 1 1 d . .
C1 C 0.93818(17) 0.0733(2) 0.09943(14) 0.0451(6) Uani 1 1 d . .
C2 C 0.94623(19) 0.1930(3) 0.06707(16) 0.0573(7) Uani 1 1 d . .
H2 H 0.9821 0.2540 0.0990 0.069 Uiso 1 1 calc R U
C3 C 0.9026(2) 0.2214(3) -0.01022(17) 0.0689(8) Uani 1 1 d . .
H3 H 0.9085 0.3014 -0.0309 0.083 Uiso 1 1 calc R U
C4 C 0.8493(2) 0.1313(3) -0.05824(17) 0.0706(9) Uani 1 1 d . .
H4 H 0.8193 0.1512 -0.1112 0.085 Uiso 1 1 calc R U
C5 C 0.8403(2) 0.0132(3) -0.02856(16) 0.0625(8) Uani 1 1 d . .
H5 H 0.8045 -0.0462 -0.0618 0.075 Uiso 1 1 calc R U
C6 C 0.88437(17) -0.0200(3) 0.05152(14) 0.0487(6) Uani 1 1 d . .
C7 C 0.87851(17) -0.1452(3) 0.08410(14) 0.0486(6) Uani 1 1 d . .
C8 C 0.8279(2) -0.2430(3) 0.03980(17) 0.0695(9) Uani 1 1 d . .
H8 H 0.7945 -0.2271 -0.0127 0.083 Uiso 1 1 calc R U
C9 C 0.8259(2) -0.3602(3) 0.07053(19) 0.0782(10) Uani 1 1 d . .
H9 H 0.7907 -0.4225 0.0394 0.094 Uiso 1 1 calc R U
C10 C 0.8762(2) -0.3880(3) 0.14832(18) 0.0689(9) Uani 1 1 d . .
H10 H 0.8760 -0.4689 0.1687 0.083 Uiso 1 1 calc R U
C11 C 0.92559(18) -0.2954(2) 0.19445(16) 0.0519(7) Uani 1 1 d . .
H11 H 0.9586 -0.3138 0.2467 0.062 Uiso 1 1 calc R U
C12 C 0.92746(16) -0.1733(2) 0.16462(14) 0.0439(6) Uani 1 1 d . .
C13 C 0.97787(16) -0.0739(2) 0.21268(13) 0.0423(6) Uani 1 1 d . .
C14 C 0.98502(16) 0.0417(2) 0.18127(13) 0.0416(6) Uani 1 1 d . .
C15 C 1.00222(17) 0.2309(2) 0.26750(13) 0.0412(6) Uani 1 1 d . .
C16 C 0.90217(18) 0.2299(2) 0.27147(15) 0.0522(7) Uani 1 1 d . .
H16 H 0.8631 0.1648 0.2472 0.063 Uiso 1 1 calc R U
C17 C 0.8596(2) 0.3241(3) 0.31094(17) 0.0597(7) Uani 1 1 d . .
H17 H 0.7920 0.3211 0.3131 0.072 Uiso 1 1 calc R U
C18 C 0.9144(2) 0.4228(3) 0.34731(17) 0.0605(7) Uani 1 1 d . .
C19 C 1.0138(2) 0.4229(3) 0.34253(17) 0.0626(8) Uani 1 1 d . .
H19 H 1.0528 0.4881 0.3666 0.075 Uiso 1 1 calc R U
C20 C 1.05746(19) 0.3297(2) 0.30337(16) 0.0540(7) Uani 1 1 d . .
H20 H 1.1249 0.3332 0.3010 0.065 Uiso 1 1 calc R U
C21 C 0.8688(3) 0.5253(3) 0.3921(2) 0.1012(12) Uani 1 1 d . .
H21A H 0.8588 0.4957 0.4453 0.152 Uiso 1 1 calc R U
H21B H 0.8063 0.5491 0.3612 0.152 Uiso 1 1 calc R U
H21C H 0.9122 0.5962 0.3985 0.152 Uiso 1 1 calc R U
C22 C 1.13545(17) 0.0740(2) 0.27082(14) 0.0434(6) Uani 1 1 d . .
C23 C 1.22796(18) 0.1291(3) 0.27481(16) 0.0543(7) Uani 1 1 d . .
H23 H 1.2343 0.2063 0.2504 0.065 Uiso 1 1 calc R U
C24 C 1.31061(19) 0.0686(3) 0.31529(17) 0.0613(8) Uani 1 1 d . .
H24 H 1.3725 0.1060 0.3189 0.074 Uiso 1 1 calc R U
C25 C 1.3017(2) -0.0466(3) 0.35014(17) 0.0625(8) Uani 1 1 d . .
H25 H 1.3574 -0.0862 0.3781 0.075 Uiso 1 1 calc R U
C26 C 1.21044(19) -0.1038(3) 0.34388(15) 0.0523(7) Uani 1 1 d . .
H26 H 1.2051 -0.1832 0.3656 0.063 Uiso 1 1 calc R U
C27 C 1.12665(17) -0.0429(2) 0.30519(13) 0.0423(6) Uani 1 1 d . .
C28 C 0.97741(18) -0.1207(2) 0.35929(14) 0.0420(6) Uani 1 1 d . .
C29 C 1.0253(2) -0.1447(3) 0.43814(15) 0.0571(7) Uani 1 1 d . .
H29 H 1.0941 -0.1457 0.4486 0.069 Uiso 1 1 calc R U
C30 C 0.9718(2) -0.1672(3) 0.50101(17) 0.0680(8) Uani 1 1 d . .
H30 H 1.0051 -0.1818 0.5537 0.082 Uiso 1 1 calc R U
C31 C 0.8702(2) -0.1684(3) 0.48716(18) 0.0661(8) Uani 1 1 d . .
H31 H 0.8345 -0.1857 0.5296 0.079 Uiso 1 1 calc R U
C32 C 0.8225(2) -0.1436(3) 0.40971(17) 0.0610(7) Uani 1 1 d . .
H32 H 0.7537 -0.1438 0.3996 0.073 Uiso 1 1 calc R U
C33 C 0.87487(19) -0.1184(2) 0.34648(16) 0.0533(7) Uani 1 1 d . .
H33 H 0.8410 -0.0995 0.2946 0.064 Uiso 1 1 calc R U

loop_
_atom_site_aniso_label
_atom_site_aniso_U_11
_atom_site_aniso_U_22
_atom_site_aniso_U_33
_atom_site_aniso_U_23
_atom_site_aniso_U_13
_atom_site_aniso_U_12
N1 0.0416(11) 0.0437(12) 0.0445(11) 0.0002(10) -0.0019(9) 0.0002(9)
N2 0.0453(12) 0.0512(13) 0.0348(11) 0.0026(9) -0.0071(9) -0.0043(9)
C1 0.0387(14) 0.0564(17) 0.0390(13) 0.0037(12) 0.0024(11) 0.0043(11)
C2 0.0578(17) 0.0614(19) 0.0504(16) 0.0119(14) 0.0008(13) 0.0036(13)
C3 0.077(2) 0.075(2) 0.0532(17) 0.0227(16) 0.0050(16) 0.0115(17)
C4 0.067(2) 0.098(3) 0.0433(16) 0.0208(17) -0.0045(14) 0.0132(17)
C5 0.0585(18) 0.085(2) 0.0391(15) 0.0028(15) -0.0078(13) 0.0016(15)
C6 0.0412(14) 0.0690(19) 0.0344(13) 0.0043(13) 0.0011(11) 0.0026(12)
C7 0.0411(14) 0.0664(18) 0.0362(13) -0.0040(13) -0.0007(11) -0.0060(12)
C8 0.079(2) 0.082(2) 0.0405(15) -0.0058(15) -0.0120(14) -0.0216(17)
C9 0.093(2) 0.074(2) 0.0604(19) -0.0130(17) -0.0101(17) -0.0333(18)
C10 0.085(2) 0.058(2) 0.0603(18) -0.0030(15) -0.0007(16) -0.0216(16)
C11 0.0526(16) 0.0530(18) 0.0474(15) -0.0019(13) -0.0007(12) -0.0045(12)
C12 0.0394(14) 0.0536(16) 0.0368(13) -0.0024(12) -0.0008(11) -0.0037(11)
C13 0.0411(13) 0.0523(16) 0.0311(12) 0.0004(11) -0.0027(10) 0.0007(11)
C14 0.0374(13) 0.0492(16) 0.0367(13) -0.0014(11) 0.0010(10) 0.0014(11)
C15 0.0426(14) 0.0447(15) 0.0349(13) 0.0074(11) 0.0015(10) 0.0021(11)
C16 0.0459(16) 0.0541(17) 0.0538(16) -0.0026(13) -0.0015(12) 0.0016(12)
C17 0.0479(16) 0.066(2) 0.0654(18) 0.0055(15) 0.0084(14) 0.0099(14)
C18 0.071(2) 0.0505(18) 0.0630(18) 0.0035(14) 0.0187(15) 0.0086(15)
C19 0.074(2) 0.0467(17) 0.0685(19) -0.0094(14) 0.0166(16) -0.0087(14)
C20 0.0491(16) 0.0482(17) 0.0656(17) -0.0019(14) 0.0114(13) -0.0069(12)
C21 0.107(3) 0.080(3) 0.126(3) -0.017(2) 0.047(2) 0.007(2)
C22 0.0412(14) 0.0477(16) 0.0394(13) -0.0062(11) 0.0000(11) 0.0018(11)
C23 0.0494(16) 0.0553(17) 0.0577(16) -0.0059(13) 0.0070(13) -0.0075(13)
C24 0.0373(15) 0.082(2) 0.0625(18) -0.0156(16) 0.0022(13) 0.0003(14)
C25 0.0500(17) 0.079(2) 0.0537(17) -0.0105(16) -0.0076(13) 0.0138(15)
C26 0.0529(16) 0.0568(17) 0.0434(14) -0.0024(12) -0.0051(12) 0.0086(13)
C27 0.0434(14) 0.0480(16) 0.0328(12) -0.0043(11) -0.0025(11) 0.0003(11)
C28 0.0523(15) 0.0365(14) 0.0344(13) 0.0001(10) -0.0023(11) -0.0025(11)
C29 0.0589(17) 0.0669(19) 0.0418(15) 0.0069(13) -0.0043(13) -0.0078(13)
C30 0.081(2) 0.082(2) 0.0382(15) 0.0114(14) -0.0013(15) -0.0088(17)
C31 0.079(2) 0.066(2) 0.0562(18) 0.0019(15) 0.0195(16) -0.0009(16)
C32 0.0594(17) 0.064(2) 0.0594(18) 0.0014(15) 0.0091(15) 0.0056(14)
C33 0.0540(17) 0.0591(18) 0.0441(15) 0.0013(13) -0.0012(13) 0.0078(13)

loop_
_atom_type_symbol
_atom_type_description
_atom_type_scat_dispersion_real
_atom_type_scat_dispersion_imag
_atom_type_scat_source
C C 0.0033 0.0016 'International Tables Vol C Tables 4.2.6.8 and 6.1.1.4'
H H 0.0000 0.0000 'International Tables Vol C Tables 4.2.6.8 and 6.1.1.4'
N N 0.0061 0.0033 'International Tables Vol C Tables 4.2.6.8 and 6.1.1.4'

loop_
_geom_angle_atom_site_label_1
_geom_angle_atom_site_label_2
_geom_angle_atom_site_label_3
_geom_angle
C14 N1 C15 118.57(18)
C14 N1 C22 111.09(19)
C15 N1 C22 118.68(18)
C28 N2 C27 121.56(18)
C28 N2 C13 119.29(18)
C27 N2 C13 111.59(19)
C2 C1 C6 120.1(2)
C2 C1 C14 121.4(2)
C6 C1 C14 118.5(2)
C3 C2 C1 121.0(3)
C3 C2 H2 119.5
C1 C2 H2 119.5
C2 C3 C4 119.9(3)
C2 C3 H3 120.0
C4 C3 H3 120.0
C5 C4 C3 120.6(3)
C5 C4 H4 119.7
C3 C4 H4 119.7
C4 C5 C6 121.3(3)
C4 C5 H5 119.4
C6 C5 H5 119.4
C1 C6 C5 117.2(3)
C1 C6 C7 120.1(2)
C5 C6 C7 122.7(2)
C8 C7 C12 116.9(3)
C8 C7 C6 123.4(2)
C12 C7 C6 119.7(2)
C9 C8 C7 122.4(3)
C9 C8 H8 118.8
C7 C8 H8 118.8
C8 C9 C10 120.5(3)
C8 C9 H9 119.8
C10 C9 H9 119.8
C11 C10 C9 119.4(3)
C11 C10 H10 120.3
C9 C10 H10 120.3
C10 C11 C12 121.2(2)
C10 C11 H11 119.4
C12 C11 H11 119.4
C11 C12 C7 119.6(2)
C11 C12 C13 122.1(2)
C7 C12 C13 118.3(2)
C14 C13 N2 118.5(2)
C14 C13 C12 121.6(2)
N2 C13 C12 119.5(2)
C13 C14 N1 118.96(19)
C13 C14 C1 121.7(2)
N1 C14 C1 119.2(2)
C16 C15 C20 117.9(2)
C16 C15 N1 121.0(2)
C20 C15 N1 121.1(2)
C17 C16 C15 120.7(2)
C17 C16 H16 119.7
C15 C16 H16 119.7
C16 C17 C18 121.7(3)
C16 C17 H17 119.1
C18 C17 H17 119.1
C19 C18 C17 116.9(3)
C19 C18 C21 120.9(3)
C17 C18 C21 122.1(3)
C18 C19 C20 122.1(3)
C18 C19 H19 119.0
C20 C19 H19 119.0
C19 C20 C15 120.7(3)
C19 C20 H20 119.7
C15 C20 H20 119.7
C18 C21 H21A 109.5
C18 C21 H21B 109.5
H21A C21 H21B 109.5
C18 C21 H21C 109.5
H21A C21 H21C 109.5
H21B C21 H21C 109.5
C27 C22 C23 120.0(2)
C27 C22 N1 118.1(2)
C23 C22 N1 121.8(2)
C24 C23 C22 119.7(3)
C24 C23 H23 120.1
C22 C23 H23 120.1
C25 C24 C23 120.3(3)
C25 C24 H24 119.9
C23 C24 H24 119.9
C24 C25 C26 120.3(2)
C24 C25 H25 119.8
C26 C25 H25 119.8
C25 C26 C27 120.0(3)
C25 C26 H26 120.0
C27 C26 H26 120.0
C26 C27 C22 119.7(2)
C26 C27 N2 122.3(2)
C22 C27 N2 117.74(19)
C33 C28 C29 117.9(2)
C33 C28 N2 120.5(2)
C29 C28 N2 121.5(2)
C30 C29 C28 120.5(3)
C30 C29 H29 119.7
C28 C29 H29 119.7
C31 C30 C29 121.1(3)
C31 C30 H30 119.5
C29 C30 H30 119.5
C32 C31 C30 118.7(3)
C32 C31 H31 120.7
C30 C31 H31 120.7
C31 C32 C33 121.0(3)
C31 C32 H32 119.5
C33 C32 H32 119.5
C32 C33 C28 120.8(2)
C32 C33 H33 119.6
C28 C33 H33 119.6

loop_
_geom_bond_atom_site_label_1
_geom_bond_atom_site_label_2
_geom_bond_distance
N1 C14 1.431(3)
N1 C15 1.436(3)
N1 C22 1.438(3)
N2 C28 1.423(3)
N2 C27 1.431(3)
N2 C13 1.437(3)
C1 C2 1.399(3)
C1 C6 1.409(3)
C1 C14 1.442(3)
C2 C3 1.356(4)
C2 H2 0.9300
C3 C4 1.383(4)
C3 H3 0.9300
C4 C5 1.368(4)
C4 H4 0.9300
C5 C6 1.410(3)
C5 H5 0.9300
C6 C7 1.450(4)
C7 C8 1.398(4)
C7 C12 1.424(3)
C8 C9 1.355(4)
C8 H8 0.9300
C9 C10 1.391(4)
C9 H9 0.9300
C10 C11 1.364(3)
C10 H10 0.9300
C11 C12 1.398(3)
C11 H11 0.9300
C12 C13 1.438(3)
C13 C14 1.352(3)
C15 C16 1.379(3)
C15 C20 1.379(3)
C16 C17 1.377(4)
C16 H16 0.9300
C17 C18 1.379(4)
C17 H17 0.9300
C18 C19 1.373(4)
C18 C21 1.510(4)
C19 C20 1.373(4)
C19 H19 0.9300
C20 H20 0.9300
C21 H21A 0.9600
C21 H21B 0.9600
C21 H21C 0.9600
C22 C27 1.387(3)
C22 C23 1.388(3)
C23 C24 1.383(4)
C23 H23 0.9300
C24 C25 1.374(4)
C24 H24 0.9300
C25 C26 1.379(4)
C25 H25 0.9300
C26 C27 1.386(3)
C26 H26 0.9300
C28 C33 1.386(3)
C28 C29 1.387(3)
C29 C30 1.377(4)
C29 H29 0.9300
C30 C31 1.373(4)
C30 H30 0.9300
C31 C32 1.368(4)
C31 H31 0.9300
C32 C33 1.378(4)
C32 H32 0.9300
C33 H33 0.9300

loop_
_geom_torsion_atom_site_label_1
_geom_torsion_atom_site_label_2
_geom_torsion_atom_site_label_3
_geom_torsion_atom_site_label_4
_geom_torsion
C6 C1 C2 C3 0.2(4)
C14 C1 C2 C3 179.5(2)
C1 C2 C3 C4 -0.1(4)
C2 C3 C4 C5 -0.2(5)
C3 C4 C5 C6 0.3(4)
C2 C1 C6 C5 0.0(4)
C14 C1 C6 C5 -179.3(2)
C2 C1 C6 C7 178.1(2)
C14 C1 C6 C7 -1.2(3)
C4 C5 C6 C1 -0.2(4)
C4 C5 C6 C7 -178.3(3)
C1 C6 C7 C8 -178.9(3)
C5 C6 C7 C8 -0.9(4)
C1 C6 C7 C12 -0.1(4)
C5 C6 C7 C12 178.0(2)
C12 C7 C8 C9 -0.9(4)
C6 C7 C8 C9 177.9(3)
C7 C8 C9 C10 -0.8(5)
C8 C9 C10 C11 1.6(5)
C9 C10 C11 C12 -0.6(4)
C10 C11 C12 C7 -1.2(4)
C10 C11 C12 C13 179.1(3)
C8 C7 C12 C11 1.9(4)
C6 C7 C12 C11 -177.0(2)
C8 C7 C12 C13 -178.3(2)
C6 C7 C12 C13 2.8(3)
C28 N2 C13 C14 111.1(2)
C27 N2 C13 C14 -39.1(3)
C28 N2 C13 C12 -75.5(3)
C27 N2 C13 C12 134.4(2)
C11 C12 C13 C14 175.4(2)
C7 C12 C13 C14 -4.4(4)
C11 C12 C13 N2 2.1(4)
C7 C12 C13 N2 -177.7(2)
N2 C13 C14 N1 2.0(3)
C12 C13 C14 N1 -171.4(2)
N2 C13 C14 C1 176.6(2)
C12 C13 C14 C1 3.3(4)
C15 N1 C14 C13 -105.9(2)
C22 N1 C14 C13 36.9(3)
C15 N1 C14 C1 79.4(3)
C22 N1 C14 C1 -137.9(2)
C2 C1 C14 C13 -179.7(2)
C6 C1 C14 C13 -0.4(4)
C2 C1 C14 N1 -5.1(3)
C6 C1 C14 N1 174.2(2)
C14 N1 C15 C16 9.6(3)
C22 N1 C15 C16 -130.3(2)
C14 N1 C15 C20 -170.8(2)
C22 N1 C15 C20 49.3(3)
C20 C15 C16 C17 -0.7(4)
N1 C15 C16 C17 178.8(2)
C15 C16 C17 C18 0.4(4)
C16 C17 C18 C19 -0.1(4)
C16 C17 C18 C21 -178.8(3)
C17 C18 C19 C20 0.1(4)
C21 C18 C19 C20 178.9(3)
C18 C19 C20 C15 -0.5(4)
C16 C15 C20 C19 0.8(4)
N1 C15 C20 C19 -178.8(2)
C14 N1 C22 C27 -38.9(3)
C15 N1 C22 C27 103.8(2)
C14 N1 C22 C23 137.8(2)
C15 N1 C22 C23 -79.5(3)
C27 C22 C23 C24 -1.9(4)
N1 C22 C23 C24 -178.5(2)
C22 C23 C24 C25 1.2(4)
C23 C24 C25 C26 1.1(4)
C24 C25 C26 C27 -2.6(4)
C25 C26 C27 C22 1.9(4)
C25 C26 C27 N2 176.5(2)
C23 C22 C27 C26 0.4(3)
N1 C22 C27 C26 177.1(2)
C23 C22 C27 N2 -174.4(2)
N1 C22 C27 N2 2.3(3)
C28 N2 C27 C26 72.3(3)
C13 N2 C27 C26 -138.3(2)
C28 N2 C27 C22 -113.0(2)
C13 N2 C27 C22 36.4(3)
C27 N2 C28 C33 148.9(2)
C13 N2 C28 C33 1.8(3)
C27 N2 C28 C29 -31.9(3)
C13 N2 C28 C29 -179.0(2)
C33 C28 C29 C30 0.9(4)
N2 C28 C29 C30 -178.3(2)
C28 C29 C30 C31 1.1(4)
C29 C30 C31 C32 -1.6(4)
C30 C31 C32 C33 0.2(4)
C31 C32 C33 C28 1.7(4)
C29 C28 C33 C32 -2.2(4)
N2 C28 C33 C32 176.9(2)
